data_7155419
loop_
_publ_author_name
'Reekie, Tristan A.'
'Wilkinson, Shane M.'
'Law, Vivian'
'Hibbs, David E.'
'Ong, Jennifer A.'
'Kassiou, Michael'

_publ_section_title
;
 Rapid access to N-(indol-2-yl)amides and N-(indol-3-yl)amides as
 unexplored pharmacophores.
;
_journal_issue 3
_journal_name_full 'Organic &amp; biomolecular chemistry'
_journal_page_first 576
_journal_page_last 580
_journal_paper_doi 10.1039/c6ob02622b
_journal_volume 15
_journal_year 2017
_chemical_formula_moiety 'C17 H15 N3 O3'
_chemical_formula_sum 'C17 H15 N3 O3'
_chemical_formula_weight 309.32
_chemical_name_systematic N-(1-methyl-1H-indol-3-yl)-2-(4-nitrophenyl)acetamide
_space_group_crystal_system monoclinic
_space_group_IT_number 7
_space_group_name_Hall 'P -2yc'
_space_group_name_H-M_alt 'P 1 c 1'
_symmetry_space_group_name_Hall 'P -2yc'
_symmetry_space_group_name_H-M 'P 1 c 1'
_atom_sites_solution_hydrogens mixed
_atom_sites_solution_primary direct
_audit_creation_date 2013-10-10
_audit_creation_method
;
  Olex2 1.2
  (compiled Apr 23 2013 17:54:37, GUI svn.r4466)
;
_audit_update_record
;
2016-10-05 deposited with the CCDC.
2016-12-14 downloaded from the CCDC.
;
_cell_angle_alpha 90
_cell_angle_beta 92.133(4)
_cell_angle_gamma 90
_cell_formula_units_Z 2
_cell_length_a 4.7845(14)
_cell_length_b 7.017(2)
_cell_length_c 21.720(6)
_cell_measurement_reflns_used 110
_cell_measurement_temperature 150
_cell_measurement_theta_max 25.284
_cell_measurement_theta_min 1.876
_cell_volume 728.7(4)
_computing_molecular_graphics
;
O. V. Dolomanov, L. J. Bourhis, R. J. Gildea, J. A. K. Howard and H. Puschmann,
OLEX2: a complete structure solution, refinement and analysis program.
J. Appl. Cryst. (2009). 42, 339-341.
;
_computing_publication_material
;
O. V. Dolomanov, L. J. Bourhis, R. J. Gildea, J. A. K. Howard and H. Puschmann,
OLEX2: a complete structure solution, refinement and analysis program.
J. Appl. Cryst. (2009). 42, 339-341.
;
_computing_structure_refinement
;
SHELXL, G.M. Sheldrick, Acta Cryst.
(2008). A64, 112-122
;
_computing_structure_solution
;
SHELXS, G.M. Sheldrick, Acta Cryst.
(2008). A64, 112-122
;
_diffrn_ambient_temperature 150.15
_diffrn_measured_fraction_theta_full 0.994
_diffrn_measured_fraction_theta_max 0.994
_diffrn_measurement_device_type 'Bruker APEX2'
_diffrn_radiation_wavelength 0.71073
_diffrn_reflns_av_R_equivalents 0.0375
_diffrn_reflns_av_unetI/netI 0.0541
_diffrn_reflns_Laue_measured_fraction_full 0.994
_diffrn_reflns_Laue_measured_fraction_max 0.994
_diffrn_reflns_limit_h_max 4
_diffrn_reflns_limit_h_min -5
_diffrn_reflns_limit_k_max 8
_diffrn_reflns_limit_k_min -8
_diffrn_reflns_limit_l_max 26
_diffrn_reflns_limit_l_min -26
_diffrn_reflns_number 4556
_diffrn_reflns_point_group_measured_fraction_full 0.871
_diffrn_reflns_point_group_measured_fraction_max 0.865
_diffrn_reflns_theta_full 25.242
_diffrn_reflns_theta_max 25.684
_diffrn_reflns_theta_min 1.876
_exptl_absorpt_coefficient_mu 0.099
_exptl_absorpt_correction_T_max 0.7453
_exptl_absorpt_correction_T_min 0.6533
_exptl_absorpt_correction_type empirical
_exptl_absorpt_process_details SADABS
_exptl_crystal_colour 'clear yellow'
_exptl_crystal_colour_lustre clear
_exptl_crystal_colour_primary yellow
_exptl_crystal_density_diffrn 1.410
_exptl_crystal_description needle
_exptl_crystal_F_000 324
_exptl_crystal_size_max 0.25
_exptl_crystal_size_mid 0.15
_exptl_crystal_size_min 0.15
_refine_diff_density_max 0.165
_refine_diff_density_min -0.163
_refine_diff_density_rms 0.038
_refine_ls_abs_structure_details
;
 Flack x determined using 668 quotients [(I+)-(I-)]/[(I+)+(I-)]
 (Parsons and Flack (2004), Acta Cryst. A60, s61).
;
_refine_ls_abs_structure_Flack -0.4(9)
_refine_ls_extinction_method none
_refine_ls_goodness_of_fit_ref 1.041
_refine_ls_hydrogen_treatment mixed
_refine_ls_matrix_type full
_refine_ls_number_parameters 213
_refine_ls_number_reflns 2409
_refine_ls_number_restraints 2
_refine_ls_restrained_S_all 1.041
_refine_ls_R_factor_all 0.0650
_refine_ls_R_factor_gt 0.0395
_refine_ls_shift/su_max 0.003
_refine_ls_shift/su_mean 0.000
_refine_ls_structure_factor_coef Fsqd
_refine_ls_weighting_details 'w=1/[\s^2^(Fo^2^)+(0.0301P)^2^] where P=(Fo^2^+2Fc^2^)/3'
_refine_ls_weighting_scheme calc
_refine_ls_wR_factor_gt 0.0674
_refine_ls_wR_factor_ref 0.0754
_reflns_Friedel_coverage 0.736
_reflns_Friedel_fraction_full 0.747
_reflns_Friedel_fraction_max 0.735
_reflns_number_gt 1868
_reflns_number_total 2409
_reflns_threshold_expression 'I > 2\s(I)'
_cod_data_source_file c6ob02622b2.cif
_cod_data_source_block 13sw005_nc
_cod_depositor_comments 'Adding full bibliography for 7155419.cif.'
_cod_database_code 7155419
_olex2_refinement_description
;
1. Fixed Uiso
 At 1.2 times of:
  All C(H) groups, All C(H,H) groups
 At 1.5 times of:
  All C(H,H,H) groups
2.a Secondary CH2 refined with riding coordinates:
 C10(H10A,H10B)
2.b Aromatic/amide H refined with riding coordinates:
 C1(H1), C4(H4), C5(H5), C6(H6), C7(H7), C12(H12), C13(H13), C15(H15), C16(H16)
2.c Idealised Me refined as rotating group:
 C17(H17A,H17B,H17C)
;
_shelx_estimated_absorpt_t_max 0.985
_shelx_estimated_absorpt_t_min 0.976
_shelx_space_group_comment
;
The symmetry employed for this shelxl refinement is uniquely defined
by the following loop, which should always be used as a source of
symmetry information in preference to the above space-group names.
They are only intended as comments.
;
_shelxl_version_number 2013-4

loop_
_space_group_symop_operation_xyz
'x, y, z'
'x, -y, z+1/2'

loop_
_atom_site_label
_atom_site_type_symbol
_atom_site_fract_x
_atom_site_fract_y
_atom_site_fract_z
_atom_site_U_iso_or_equiv
_atom_site_adp_type
_atom_site_occupancy
_atom_site_site_symmetry_order
_atom_site_calc_flag
_atom_site_refinement_flags_posn
_atom_site_refinement_flags_adp
C1 C -0.1301(8) 1.4284(5) -0.22517(16) 0.0293(8) Uani 1 1 d . .
H1 H -0.0278 1.3125 -0.2266 0.035 Uiso 1 1 calc R U
C2 C -0.3231(7) 1.4744(5) -0.18199(15) 0.0268(8) Uani 1 1 d . .
C3 C -0.4306(7) 1.6571(5) -0.19719(15) 0.0268(8) Uani 1 1 d . .
C4 C -0.6310(8) 1.7771(5) -0.17174(16) 0.0312(9) Uani 1 1 d . .
H4 H -0.7283 1.7391 -0.1364 0.037 Uiso 1 1 calc R U
C5 C -0.6832(8) 1.9512(5) -0.19909(17) 0.0369(10) Uani 1 1 d . .
H5 H -0.8189 2.0334 -0.1824 0.044 Uiso 1 1 calc R U
C6 C -0.5404(8) 2.0097(5) -0.25104(16) 0.0365(10) Uani 1 1 d . .
H6 H -0.5814 2.1309 -0.2687 0.044 Uiso 1 1 calc R U
C7 C -0.3428(8) 1.8964(5) -0.27712(16) 0.0319(9) Uani 1 1 d . .
H7 H -0.2455 1.9371 -0.3121 0.038 Uiso 1 1 calc R U
C8 C -0.2906(7) 1.7176(5) -0.24982(14) 0.0241(8) Uani 1 1 d . .
C9 C -0.2253(8) 1.2664(5) -0.09377(15) 0.0264(8) Uani 1 1 d . .
C10 C -0.3602(8) 1.1433(5) -0.04566(16) 0.0293(9) Uani 1 1 d . .
H10A H -0.4492 1.2267 -0.0153 0.035 Uiso 1 1 calc R U
H10B H -0.5088 1.0647 -0.0659 0.035 Uiso 1 1 calc R U
C11 C -0.1516(7) 1.0135(5) -0.01221(14) 0.0262(8) Uani 1 1 d . .
C12 C 0.0016(8) 1.0776(5) 0.03924(15) 0.0301(9) Uani 1 1 d . .
H12 H -0.0301 1.2029 0.0540 0.036 Uiso 1 1 calc R U
C13 C 0.1979(8) 0.9649(5) 0.06939(15) 0.0301(9) Uani 1 1 d . .
H13 H 0.3018 1.0102 0.1045 0.036 Uiso 1 1 calc R U
C14 C 0.2392(7) 0.7813(5) 0.04645(15) 0.0256(8) Uani 1 1 d . .
C15 C 0.0905(8) 0.7109(5) -0.00420(16) 0.0325(9) Uani 1 1 d . .
H15 H 0.1210 0.5853 -0.0188 0.039 Uiso 1 1 calc R U
C16 C -0.1055(8) 0.8302(5) -0.03306(16) 0.0310(9) Uani 1 1 d . .
H16 H -0.2105 0.7848 -0.0680 0.037 Uiso 1 1 calc R U
C17 C 0.0719(8) 1.5785(5) -0.31818(16) 0.0346(9) Uani 1 1 d . .
H17A H -0.0389 1.5502 -0.3559 0.052 Uiso 1 1 calc R U
H17B H 0.2186 1.4821 -0.3122 0.052 Uiso 1 1 calc R U
H17C H 0.1577 1.7047 -0.3217 0.052 Uiso 1 1 calc R U
N1 N -0.1097(6) 1.5764(4) -0.26559(12) 0.0280(7) Uani 1 1 d . .
N2 N -0.4051(7) 1.3588(4) -0.13172(14) 0.0283(7) Uani 1 1 d . .
N3 N 0.4507(7) 0.6597(5) 0.07765(14) 0.0329(8) Uani 1 1 d . .
O1 O 0.0300(5) 1.2796(4) -0.09662(12) 0.0425(7) Uani 1 1 d . .
O2 O 0.5948(6) 0.7286(4) 0.12020(12) 0.0444(7) Uani 1 1 d . .
O3 O 0.4740(6) 0.4936(4) 0.06022(12) 0.0481(8) Uani 1 1 d . .
H2 H -0.579(8) 1.343(5) -0.1283(15) 0.023(10) Uiso 1 1 d . .

loop_
_atom_site_aniso_label
_atom_site_aniso_U_11
_atom_site_aniso_U_22
_atom_site_aniso_U_33
_atom_site_aniso_U_23
_atom_site_aniso_U_13
_atom_site_aniso_U_12
C1 0.027(2) 0.0272(19) 0.0333(19) 0.0010(17) 0.0009(16) -0.0014(17)
C2 0.023(2) 0.028(2) 0.0292(18) 0.0026(15) -0.0001(15) -0.0018(16)
C3 0.022(2) 0.028(2) 0.0296(19) 0.0015(16) -0.0035(16) 0.0000(16)
C4 0.026(2) 0.036(2) 0.0316(19) -0.0043(17) -0.0017(17) 0.0018(18)
C5 0.033(2) 0.033(2) 0.044(2) -0.0039(18) -0.0032(19) 0.0068(18)
C6 0.040(3) 0.024(2) 0.044(2) 0.0024(18) -0.009(2) 0.0010(19)
C7 0.034(2) 0.026(2) 0.036(2) 0.0024(16) -0.0014(17) -0.0069(17)
C8 0.020(2) 0.0279(19) 0.0239(18) -0.0017(15) -0.0012(15) -0.0044(16)
C9 0.023(2) 0.028(2) 0.0289(18) 0.0006(15) 0.0018(15) 0.0022(16)
C10 0.019(2) 0.039(2) 0.031(2) 0.0054(16) 0.0032(15) 0.0049(17)
C11 0.019(2) 0.034(2) 0.0255(19) 0.0023(15) 0.0077(15) -0.0011(16)
C12 0.032(2) 0.028(2) 0.0303(19) -0.0005(16) 0.0027(17) 0.0042(17)
C13 0.028(2) 0.035(2) 0.0276(18) -0.0020(16) -0.0006(16) 0.0004(17)
C14 0.021(2) 0.030(2) 0.0255(18) 0.0040(15) 0.0038(15) 0.0022(16)
C15 0.034(2) 0.031(2) 0.033(2) -0.0020(17) 0.0049(18) 0.0022(19)
C16 0.028(2) 0.041(2) 0.0248(18) 0.0027(17) -0.0009(16) -0.0026(18)
C17 0.031(2) 0.044(2) 0.0291(19) 0.0017(17) 0.0061(17) -0.0033(18)
N1 0.0261(19) 0.0303(17) 0.0277(16) 0.0023(13) 0.0027(13) -0.0017(14)
N2 0.0161(18) 0.0338(19) 0.0349(17) 0.0090(14) 0.0003(14) 0.0012(14)
N3 0.032(2) 0.037(2) 0.0297(17) 0.0076(15) 0.0033(15) 0.0034(15)
O1 0.0167(16) 0.0642(19) 0.0467(15) 0.0233(14) 0.0032(12) 0.0021(14)
O2 0.0397(18) 0.0525(18) 0.0401(15) 0.0019(13) -0.0107(14) 0.0074(14)
O3 0.056(2) 0.0347(16) 0.0531(18) -0.0024(14) -0.0042(14) 0.0170(14)

loop_
_atom_type_symbol
_atom_type_description
_atom_type_scat_dispersion_real
_atom_type_scat_dispersion_imag
_atom_type_scat_source
C C 0.0033 0.0016 'International Tables Vol C Tables 4.2.6.8 and 6.1.1.4'
H H 0.0000 0.0000 'International Tables Vol C Tables 4.2.6.8 and 6.1.1.4'
N N 0.0061 0.0033 'International Tables Vol C Tables 4.2.6.8 and 6.1.1.4'
O O 0.0106 0.0060 'International Tables Vol C Tables 4.2.6.8 and 6.1.1.4'

loop_
_geom_angle_atom_site_label_1
_geom_angle_atom_site_label_2
_geom_angle_atom_site_label_3
_geom_angle
C2 C1 H1 125.5
N1 C1 H1 125.5
N1 C1 C2 109.0(3)
C1 C2 C3 107.4(3)
C1 C2 N2 126.7(3)
C3 C2 N2 125.8(3)
C4 C3 C2 134.3(3)
C4 C3 C8 119.3(3)
C8 C3 C2 106.4(3)
C3 C4 H4 120.7
C5 C4 C3 118.5(3)
C5 C4 H4 120.7
C4 C5 H5 119.3
C4 C5 C6 121.4(4)
C6 C5 H5 119.3
C5 C6 H6 119.1
C7 C6 C5 121.7(3)
C7 C6 H6 119.1
C6 C7 H7 121.4
C6 C7 C8 117.2(3)
C8 C7 H7 121.4
C7 C8 C3 121.9(3)
N1 C8 C3 108.0(3)
N1 C8 C7 130.2(3)
N2 C9 C10 114.9(3)
O1 C9 C10 121.8(3)
O1 C9 N2 123.4(3)
C9 C10 H10A 109.1
C9 C10 H10B 109.1
H10A C10 H10B 107.8
C11 C10 C9 112.5(3)
C11 C10 H10A 109.1
C11 C10 H10B 109.1
C12 C11 C10 120.6(3)
C16 C11 C10 120.8(3)
C16 C11 C12 118.6(3)
C11 C12 H12 119.1
C13 C12 C11 121.9(3)
C13 C12 H12 119.1
C12 C13 H13 121.2
C12 C13 C14 117.6(3)
C14 C13 H13 121.2
C13 C14 N3 118.3(3)
C15 C14 C13 122.6(3)
C15 C14 N3 119.1(3)
C14 C15 H15 121.2
C14 C15 C16 117.7(3)
C16 C15 H15 121.2
C11 C16 C15 121.7(3)
C11 C16 H16 119.2
C15 C16 H16 119.2
H17A C17 H17B 109.5
H17A C17 H17C 109.5
H17B C17 H17C 109.5
N1 C17 H17A 109.5
N1 C17 H17B 109.5
N1 C17 H17C 109.5
C1 N1 C8 109.2(3)
C1 N1 C17 124.7(3)
C8 N1 C17 126.1(3)
C2 N2 H2 116(2)
C9 N2 C2 124.0(3)
C9 N2 H2 120(2)
O2 N3 C14 118.4(3)
O2 N3 O3 123.2(3)
O3 N3 C14 118.4(3)

loop_
_geom_bond_atom_site_label_1
_geom_bond_atom_site_label_2
_geom_bond_distance
C1 H1 0.9500
C1 C2 1.379(5)
C1 N1 1.366(4)
C2 C3 1.416(5)
C2 N2 1.427(4)
C3 C4 1.405(5)
C3 C8 1.412(5)
C4 H4 0.9500
C4 C5 1.377(5)
C5 H5 0.9500
C5 C6 1.402(5)
C6 H6 0.9500
C6 C7 1.374(5)
C7 H7 0.9500
C7 C8 1.406(5)
C8 N1 1.368(4)
C9 C10 1.518(5)
C9 N2 1.337(5)
C9 O1 1.229(4)
C10 H10A 0.9900
C10 H10B 0.9900
C10 C11 1.517(5)
C11 C12 1.388(5)
C11 C16 1.384(5)
C12 H12 0.9500
C12 C13 1.375(5)
C13 H13 0.9500
C13 C14 1.398(5)
C14 C15 1.379(5)
C14 N3 1.470(5)
C15 H15 0.9500
C15 C16 1.389(5)
C16 H16 0.9500
C17 H17A 0.9800
C17 H17B 0.9800
C17 H17C 0.9800
C17 N1 1.460(4)
N2 H2 0.85(4)
N3 O2 1.231(4)
N3 O3 1.232(4)

loop_
_geom_torsion_atom_site_label_1
_geom_torsion_atom_site_label_2
_geom_torsion_atom_site_label_3
_geom_torsion_atom_site_label_4
_geom_torsion
C1 C2 C3 C4 179.1(4)
C1 C2 C3 C8 -1.0(4)
C1 C2 N2 C9 46.2(5)
C2 C1 N1 C8 -0.9(4)
C2 C1 N1 C17 -179.2(3)
C2 C3 C4 C5 179.6(4)
C2 C3 C8 C7 -178.9(3)
C2 C3 C8 N1 0.5(4)
C3 C2 N2 C9 -135.0(4)
C3 C4 C5 C6 -0.3(5)
C3 C8 N1 C1 0.2(4)
C3 C8 N1 C17 178.5(3)
C4 C3 C8 C7 1.0(5)
C4 C3 C8 N1 -179.6(3)
C4 C5 C6 C7 0.2(5)
C5 C6 C7 C8 0.5(5)
C6 C7 C8 C3 -1.1(5)
C6 C7 C8 N1 179.7(4)
C7 C8 N1 C1 179.5(3)
C7 C8 N1 C17 -2.1(6)
C8 C3 C4 C5 -0.3(5)
C9 C10 C11 C12 86.4(4)
C9 C10 C11 C16 -92.2(4)
C10 C9 N2 C2 -176.8(3)
C10 C11 C12 C13 -178.1(3)
C10 C11 C16 C15 178.1(3)
C11 C12 C13 C14 -0.1(5)
C12 C11 C16 C15 -0.5(5)
C12 C13 C14 C15 -0.5(5)
C12 C13 C14 N3 179.3(3)
C13 C14 C15 C16 0.5(5)
C13 C14 N3 O2 -4.5(5)
C13 C14 N3 O3 175.1(3)
C14 C15 C16 C11 0.0(5)
C15 C14 N3 O2 175.2(3)
C15 C14 N3 O3 -5.2(4)
C16 C11 C12 C13 0.6(5)
N1 C1 C2 C3 1.2(4)
N1 C1 C2 N2 -179.9(3)
N2 C2 C3 C4 0.1(6)
N2 C2 C3 C8 180.0(3)
N2 C9 C10 C11 169.0(3)
N3 C14 C15 C16 -179.2(3)
O1 C9 C10 C11 -11.6(5)
O1 C9 N2 C2 3.8(6)
